data_7158546
loop_
_publ_author_name
'Zi, Quan-Xing'
'Cong, Jielun'
'Li, Lun'
'Yin, Meng'
'Zhao, Jingfeng'
'Li, Liang'
'Yang, Xiaodong'

_publ_section_title
;
 Synthesis of 1-Pyrroline Derivatives via Cyclization of Terminal Alkynes
 with 2-Azaallyls
;
_journal_name_full 'Organic &amp; Biomolecular Chemistry'
_journal_paper_doi 10.1039/D2OB00102K
_journal_year 2022
_chemical_formula_moiety 'C29 H25 N O'
_chemical_formula_sum 'C29 H25 N O'
_chemical_formula_weight 403.50
_space_group_crystal_system monoclinic
_space_group_IT_number 14
_space_group_name_Hall '-P 2ybc'
_space_group_name_H-M_alt 'P 1 21/c 1'
_atom_sites_solution_hydrogens geom
_audit_update_record
;
2021-05-24 deposited with the CCDC.	2022-03-01 downloaded from the CCDC.
;
_cell_angle_alpha 90
_cell_angle_beta 96.3650(10)
_cell_angle_gamma 90
_cell_formula_units_Z 4
_cell_length_a 19.0755(5)
_cell_length_b 10.8083(3)
_cell_length_c 10.4073(3)
_cell_measurement_reflns_used 9793
_cell_measurement_temperature 100.(2)
_cell_measurement_theta_max 72.1615
_cell_measurement_theta_min 4.0902
_cell_volume 2132.49(10)
_computing_cell_refinement 'SAINT V8.38A (Bruker AXS Inc., 2017)'
_computing_data_collection 'Bruker Instrument Service vV6.2.9'
_computing_data_reduction 'SAINT V8.38A (Bruker AXS Inc., 2017)'
_computing_molecular_graphics 'shelXle (C.B. Huebschle, rev 882)'
_computing_structure_refinement 'SHELXL-2017/1 (Sheldrick, 2017)'
_computing_structure_solution 'SHELXT 2014/5 (Sheldrick, 2014)'
_diffrn_ambient_temperature 100.(2)
_diffrn_detector_area_resol_mean 7.3910
_diffrn_measured_fraction_theta_full 0.993
_diffrn_measured_fraction_theta_max 0.993
_diffrn_measurement_device_type 'Bruker D8 QUEST PHOTON II'
_diffrn_radiation_monochromator 'Helixos MX multilayer Optic'
_diffrn_radiation_type 'Cu K\a'
_diffrn_radiation_wavelength 1.54178
_diffrn_reflns_av_R_equivalents 0.0351
_diffrn_reflns_av_unetI/netI 0.0245
_diffrn_reflns_limit_h_max 23
_diffrn_reflns_limit_h_min -23
_diffrn_reflns_limit_k_max 13
_diffrn_reflns_limit_k_min -13
_diffrn_reflns_limit_l_max 12
_diffrn_reflns_limit_l_min -10
_diffrn_reflns_number 22808
_diffrn_reflns_theta_full 72.18
_diffrn_reflns_theta_max 72.18
_diffrn_reflns_theta_min 2.33
_diffrn_source 'Ius Diamond'
_diffrn_source_type Microfocus
_exptl_absorpt_coefficient_mu 0.582
_exptl_absorpt_correction_T_max 0.78
_exptl_absorpt_correction_T_min 0.71
_exptl_absorpt_correction_type multi-scan
_exptl_absorpt_process_details
;
SADABS-2016/2 - Bruker AXS area detector scaling and absorption correction
;
_exptl_crystal_colour 'clear light colourless'
_exptl_crystal_density_diffrn 1.257
_exptl_crystal_density_method 'not measured'
_exptl_crystal_description block
_exptl_crystal_F_000 856
_exptl_crystal_size_max 0.570
_exptl_crystal_size_mid 0.530
_exptl_crystal_size_min 0.450
_refine_diff_density_max 0.268
_refine_diff_density_min -0.215
_refine_ls_extinction_method none
_refine_ls_goodness_of_fit_ref 1.057
_refine_ls_hydrogen_treatment constr
_refine_ls_matrix_type full
_refine_ls_number_parameters 281
_refine_ls_number_reflns 4177
_refine_ls_number_restraints 0
_refine_ls_restrained_S_all 1.057
_refine_ls_R_factor_all 0.0419
_refine_ls_R_factor_gt 0.0407
_refine_ls_shift/su_max 0.001
_refine_ls_shift/su_mean 0.000
_refine_ls_structure_factor_coef Fsqd
_refine_ls_weighting_details 'w=1/[\s^2^(Fo^2^)+(0.0456P)^2^+0.9909P] where P=(Fo^2^+2Fc^2^)/3'
_refine_ls_weighting_scheme calc
_refine_ls_wR_factor_gt 0.1003
_refine_ls_wR_factor_ref 0.1013
_reflns_number_gt 4030
_reflns_number_total 4177
_reflns_threshold_expression 'I > 2\s(I)'
_cod_data_source_file d2ob00102k2.cif
_cod_data_source_block zhb_zqx1
_cod_depositor_comments
;
The following automatic conversions were performed:

data item '_exptl_absorpt_correction_type' value 'Multi-Scan' was
changed to 'multi-scan' in accordance with the
/home/data/users/saulius/crontab/automatic-downloads/rss-feeds/RSC/lib/dictionaries/cif_core.dic
dictionary named 'cif_core.dic' version 2.4.2 last updated on
2011-04-26.

Automatic conversion script
Id: cif_fix_values 7556 2019-12-06 15:28:31Z antanas 
;
_cod_database_code 7158546

loop_
_space_group_symop_operation_xyz
'x, y, z'
'-x, y+1/2, -z+1/2'
'-x, -y, -z'
'x, -y-1/2, z-1/2'

loop_
_atom_site_type_symbol
_atom_site_label
_atom_site_fract_x
_atom_site_fract_y
_atom_site_fract_z
_atom_site_U_iso_or_equiv
_atom_site_adp_type
_atom_site_calc_flag
_atom_site_refinement_flags_adp
_atom_site_refinement_flags_occupancy
_atom_site_refinement_flags_posn
_atom_site_occupancy
_atom_site_disorder_assembly
_atom_site_disorder_group
O O1 0.49934(5) 0.58293(9) 0.27537(8) 0.0238(2) Uani d . . . 1 . .
N N1 0.76219(5) 0.59028(9) 0.71759(9) 0.0168(2) Uani d . . . 1 . .
C C1 0.51253(7) 0.49756(14) 0.17599(13) 0.0287(3) Uani d . . . 1 . .
H H3 0.556817 0.519407 0.142045 0.043 Uiso calc U . R 1 . .
H H4 0.47371 0.501101 0.106028 0.043 Uiso calc U . R 1 . .
H H1 0.51611 0.413627 0.211738 0.043 Uiso calc U . R 1 . .
C C2 0.54942(6) 0.58887(11) 0.37998(11) 0.0180(2) Uani d . . . 1 . .
C C3 0.61207(6) 0.52170(11) 0.39096(11) 0.0183(2) Uani d . . . 1 . .
H H8 0.621764 0.466183 0.324401 0.022 Uiso calc U . R 1 . .
C C4 0.66023(6) 0.53652(10) 0.49993(11) 0.0169(2) Uani d . . . 1 . .
H H7 0.703162 0.49122 0.506733 0.02 Uiso calc U . R 1 . .
C C5 0.64705(6) 0.61643(10) 0.59974(11) 0.0161(2) Uani d . . . 1 . .
C C6 0.69832(6) 0.62613(10) 0.71657(11) 0.0159(2) Uani d . . . 1 . .
C C7 0.79888(6) 0.60396(11) 0.85106(11) 0.0165(2) Uani d . . . 1 . .
C C8 0.84507(6) 0.72095(11) 0.85214(11) 0.0174(2) Uani d . . . 1 . .
C C9 0.89945(7) 0.72244(12) 0.77201(12) 0.0217(3) Uani d . . . 1 . .
H H22 0.905733 0.653345 0.718039 0.026 Uiso calc U . R 1 . .
C C10 0.94434(7) 0.82360(13) 0.77041(13) 0.0252(3) Uani d . . . 1 . .
H H23 0.98125 0.822695 0.716179 0.03 Uiso calc U . R 1 . .
C C11 0.93555(7) 0.92572(13) 0.84742(13) 0.0271(3) Uani d . . . 1 . .
H H2 0.966267 0.994802 0.846239 0.033 Uiso calc U . R 1 . .
C C12 0.53499(6) 0.66905(11) 0.47886(11) 0.0192(2) Uani d . . . 1 . .
H H5 0.492194 0.714779 0.471457 0.023 Uiso calc U . R 1 . .
C C13 0.58326(6) 0.68182(11) 0.58792(11) 0.0180(2) Uani d . . . 1 . .
H H6 0.572922 0.735617 0.655507 0.022 Uiso calc U . R 1 . .
C C14 0.67928(6) 0.67590(11) 0.84368(11) 0.0185(2) Uani d . . . 1 . .
H H9 0.631696 0.648459 0.860884 0.022 Uiso calc U . R 1 . .
H H25 0.681457 0.767392 0.846251 0.022 Uiso calc U . R 1 . .
C C15 0.73699(6) 0.61781(11) 0.93936(11) 0.0170(2) Uani d . . . 1 . .
H H15 0.751229 0.677518 1.010916 0.02 Uiso calc U . R 1 . .
C C16 0.71369(6) 0.49721(11) 0.99548(11) 0.0181(2) Uani d . . . 1 . .
C C17 0.73659(7) 0.46713(12) 1.12377(12) 0.0219(3) Uani d . . . 1 . .
H H14 0.767109 0.522043 1.174564 0.026 Uiso calc U . R 1 . .
C C18 0.71521(7) 0.35757(13) 1.17813(13) 0.0267(3) Uani d . . . 1 . .
H H13 0.731165 0.338345 1.265565 0.032 Uiso calc U . R 1 . .
C C19 0.67077(7) 0.27654(12) 1.10522(14) 0.0283(3) Uani d . . . 1 . .
H H12 0.656058 0.20195 1.142397 0.034 Uiso calc U . R 1 . .
C C20 0.64795(7) 0.30514(12) 0.97758(13) 0.0261(3) Uani d . . . 1 . .
H H11 0.617645 0.249746 0.92698 0.031 Uiso calc U . R 1 . .
C C21 0.66918(7) 0.41429(11) 0.92341(12) 0.0208(3) Uani d . . . 1 . .
H H10 0.653147 0.432863 0.83585 0.025 Uiso calc U . R 1 . .
C C22 0.84438(6) 0.49026(11) 0.88585(11) 0.0169(2) Uani d . . . 1 . .
C C23 0.89236(7) 0.49197(11) 0.99674(12) 0.0216(3) Uani d . . . 1 . .
H H20 0.898754 0.565813 1.046167 0.026 Uiso calc U . R 1 . .
C C24 0.93096(7) 0.38732(12) 1.03606(12) 0.0244(3) Uani d . . . 1 . .
H H19 0.963355 0.389745 1.112244 0.029 Uiso calc U . R 1 . .
C C25 0.92239(7) 0.27913(12) 0.96444(13) 0.0250(3) Uani d . . . 1 . .
H H18 0.94836 0.207022 0.991791 0.03 Uiso calc U . R 1 . .
C C26 0.87560(7) 0.27709(12) 0.85257(13) 0.0263(3) Uani d . . . 1 . .
H H16 0.869965 0.203561 0.80248 0.032 Uiso calc U . R 1 . .
C C27 0.83693(6) 0.38191(12) 0.81336(12) 0.0216(3) Uani d . . . 1 . .
H H17 0.805116 0.379658 0.736404 0.026 Uiso calc U . R 1 . .
C C28 0.83686(7) 0.82467(12) 0.92846(12) 0.0224(3) Uani d . . . 1 . .
H H21 0.800122 0.826252 0.983044 0.027 Uiso calc U . R 1 . .
C C29 0.88176(7) 0.92622(12) 0.92594(13) 0.0270(3) Uani d . . . 1 . .
H H24 0.8753 0.996204 0.978589 0.032 Uiso calc U . R 1 . .

loop_
_atom_site_aniso_label
_atom_site_aniso_U_11
_atom_site_aniso_U_22
_atom_site_aniso_U_33
_atom_site_aniso_U_12
_atom_site_aniso_U_13
_atom_site_aniso_U_23
O1 0.0207(4) 0.0315(5) 0.0181(4) -0.0003(4) -0.0027(3) -0.0009(4)
N1 0.0202(5) 0.0157(5) 0.0142(5) -0.0011(4) 0.0006(4) -0.0001(4)
C1 0.0262(7) 0.0400(8) 0.0188(6) -0.0043(6) -0.0020(5) -0.0055(5)
C2 0.0180(5) 0.0195(6) 0.0160(5) -0.0042(4) -0.0003(4) 0.0035(4)
C3 0.0225(6) 0.0154(5) 0.0171(6) -0.0023(4) 0.0026(4) -0.0006(4)
C4 0.0184(5) 0.0139(5) 0.0183(5) 0.0008(4) 0.0021(4) 0.0018(4)
C5 0.0194(6) 0.0140(5) 0.0148(5) -0.0013(4) 0.0022(4) 0.0022(4)
C6 0.0201(6) 0.0118(5) 0.0159(5) 0.0002(4) 0.0027(4) 0.0013(4)
C7 0.0197(6) 0.0165(5) 0.0132(5) -0.0006(4) 0.0013(4) -0.0015(4)
C8 0.0200(6) 0.0168(6) 0.0143(5) -0.0003(4) -0.0029(4) 0.0032(4)
C9 0.0234(6) 0.0222(6) 0.0189(6) 0.0025(5) 0.0004(5) 0.0023(5)
C10 0.0208(6) 0.0297(7) 0.0246(6) 0.0000(5) 0.0007(5) 0.0111(5)
C11 0.0275(7) 0.0237(6) 0.0280(7) -0.0059(5) -0.0059(5) 0.0090(5)
C12 0.0167(5) 0.0212(6) 0.0197(6) 0.0023(4) 0.0027(4) 0.0047(5)
C13 0.0211(6) 0.0172(5) 0.0159(5) 0.0009(4) 0.0038(4) 0.0013(4)
C14 0.0230(6) 0.0161(5) 0.0165(5) 0.0034(4) 0.0018(4) -0.0008(4)
C15 0.0209(6) 0.0156(5) 0.0145(5) 0.0009(4) 0.0022(4) -0.0019(4)
C16 0.0191(6) 0.0185(6) 0.0174(6) 0.0025(4) 0.0047(4) 0.0008(4)
C17 0.0227(6) 0.0244(6) 0.0188(6) 0.0028(5) 0.0029(5) 0.0023(5)
C18 0.0298(7) 0.0290(7) 0.0223(6) 0.0093(5) 0.0080(5) 0.0092(5)
C19 0.0344(7) 0.0191(6) 0.0340(7) 0.0028(5) 0.0161(6) 0.0070(5)
C20 0.0298(7) 0.0196(6) 0.0307(7) -0.0019(5) 0.0105(5) -0.0036(5)
C21 0.0239(6) 0.0211(6) 0.0180(6) 0.0004(5) 0.0051(5) -0.0009(5)
C22 0.0168(5) 0.0178(6) 0.0164(5) -0.0003(4) 0.0037(4) 0.0006(4)
C23 0.0255(6) 0.0194(6) 0.0190(6) 0.0004(5) -0.0016(5) -0.0014(5)
C24 0.0250(6) 0.0257(6) 0.0210(6) 0.0020(5) -0.0036(5) 0.0032(5)
C25 0.0233(6) 0.0198(6) 0.0316(7) 0.0044(5) 0.0021(5) 0.0051(5)
C26 0.0282(7) 0.0190(6) 0.0310(7) 0.0018(5) 0.0004(5) -0.0047(5)
C27 0.0203(6) 0.0213(6) 0.0224(6) 0.0001(5) -0.0010(5) -0.0038(5)
C28 0.0271(6) 0.0187(6) 0.0213(6) -0.0004(5) 0.0024(5) 0.0005(5)
C29 0.0365(7) 0.0180(6) 0.0254(7) -0.0031(5) -0.0022(5) 0.0001(5)

loop_
_atom_type_symbol
_atom_type_description
_atom_type_scat_dispersion_real
_atom_type_scat_dispersion_imag
_atom_type_scat_source
C C 0.0181 0.0091 'International Tables Vol C Tables 4.2.6.8 and 6.1.1.4'
H H 0.0000 0.0000 'International Tables Vol C Tables 4.2.6.8 and 6.1.1.4'
N N 0.0311 0.0180 'International Tables Vol C Tables 4.2.6.8 and 6.1.1.4'
O O 0.0492 0.0322 'International Tables Vol C Tables 4.2.6.8 and 6.1.1.4'

loop_
_geom_angle_atom_site_label_1
_geom_angle_atom_site_label_2
_geom_angle_atom_site_label_3
_geom_angle_site_symmetry_1
_geom_angle_site_symmetry_3
_geom_angle
_geom_angle_publ_flag
C2 O1 C1 . . 116.29(10) ?
C6 N1 C7 . . 109.04(9) ?
O1 C1 H3 . . 109.5 ?
O1 C1 H4 . . 109.5 ?
H3 C1 H4 . . 109.5 ?
O1 C1 H1 . . 109.5 ?
H3 C1 H1 . . 109.5 ?
H4 C1 H1 . . 109.5 ?
O1 C2 C3 . . 123.93(11) ?
O1 C2 C12 . . 116.01(10) ?
C3 C2 C12 . . 120.06(11) ?
C4 C3 C2 . . 119.44(11) ?
C4 C3 H8 . . 120.3 ?
C2 C3 H8 . . 120.3 ?
C3 C4 C5 . . 121.50(11) ?
C3 C4 H7 . . 119.3 ?
C5 C4 H7 . . 119.3 ?
C4 C5 C13 . . 118.26(11) ?
C4 C5 C6 . . 119.95(10) ?
C13 C5 C6 . . 121.73(10) ?
N1 C6 C5 . . 121.94(10) ?
N1 C6 C14 . . 115.01(10) ?
C5 C6 C14 . . 123.03(10) ?
N1 C7 C22 . . 109.70(9) ?
N1 C7 C8 . . 107.28(9) ?
C22 C7 C8 . . 110.48(9) ?
N1 C7 C15 . . 104.30(9) ?
C22 C7 C15 . . 112.35(9) ?
C8 C7 C15 . . 112.41(9) ?
C28 C8 C9 . . 117.87(11) ?
C28 C8 C7 . . 124.37(11) ?
C9 C8 C7 . . 117.75(10) ?
C10 C9 C8 . . 120.92(12) ?
C10 C9 H22 . . 119.5 ?
C8 C9 H22 . . 119.5 ?
C11 C10 C9 . . 120.38(12) ?
C11 C10 H23 . . 119.8 ?
C9 C10 H23 . . 119.8 ?
C29 C11 C10 . . 119.41(12) ?
C29 C11 H2 . . 120.3 ?
C10 C11 H2 . . 120.3 ?
C13 C12 C2 . . 119.85(11) ?
C13 C12 H5 . . 120.1 ?
C2 C12 H5 . . 120.1 ?
C12 C13 C5 . . 120.87(11) ?
C12 C13 H6 . . 119.6 ?
C5 C13 H6 . . 119.6 ?
C6 C14 C15 . . 101.42(9) ?
C6 C14 H9 . . 111.5 ?
C15 C14 H9 . . 111.5 ?
C6 C14 H25 . . 111.5 ?
C15 C14 H25 . . 111.5 ?
H9 C14 H25 . . 109.3 ?
C16 C15 C14 . . 112.47(10) ?
C16 C15 C7 . . 114.36(9) ?
C14 C15 C7 . . 100.93(9) ?
C16 C15 H15 . . 109.6 ?
C14 C15 H15 . . 109.6 ?
C7 C15 H15 . . 109.6 ?
C21 C16 C17 . . 118.15(11) ?
C21 C16 C15 . . 122.19(10) ?
C17 C16 C15 . . 119.66(11) ?
C18 C17 C16 . . 120.78(12) ?
C18 C17 H14 . . 119.6 ?
C16 C17 H14 . . 119.6 ?
C19 C18 C17 . . 120.27(12) ?
C19 C18 H13 . . 119.9 ?
C17 C18 H13 . . 119.9 ?
C18 C19 C20 . . 119.47(12) ?
C18 C19 H12 . . 120.3 ?
C20 C19 H12 . . 120.3 ?
C19 C20 C21 . . 120.29(12) ?
C19 C20 H11 . . 119.9 ?
C21 C20 H11 . . 119.9 ?
C20 C21 C16 . . 121.04(12) ?
C20 C21 H10 . . 119.5 ?
C16 C21 H10 . . 119.5 ?
C23 C22 C27 . . 118.62(11) ?
C23 C22 C7 . . 119.41(10) ?
C27 C22 C7 . . 121.89(10) ?
C24 C23 C22 . . 120.86(11) ?
C24 C23 H20 . . 119.6 ?
C22 C23 H20 . . 119.6 ?
C23 C24 C25 . . 120.15(12) ?
C23 C24 H19 . . 119.9 ?
C25 C24 H19 . . 119.9 ?
C26 C25 C24 . . 119.43(12) ?
C26 C25 H18 . . 120.3 ?
C24 C25 H18 . . 120.3 ?
C25 C26 C27 . . 120.36(12) ?
C25 C26 H16 . . 119.8 ?
C27 C26 H16 . . 119.8 ?
C26 C27 C22 . . 120.55(11) ?
C26 C27 H17 . . 119.7 ?
C22 C27 H17 . . 119.7 ?
C8 C28 C29 . . 120.99(12) ?
C8 C28 H21 . . 119.5 ?
C29 C28 H21 . . 119.5 ?
C11 C29 C28 . . 120.42(12) ?
C11 C29 H24 . . 119.8 ?
C28 C29 H24 . . 119.8 ?

loop_
_geom_bond_atom_site_label_1
_geom_bond_atom_site_label_2
_geom_bond_site_symmetry_2
_geom_bond_distance
_geom_bond_publ_flag
O1 C2 . 1.3680(14) ?
O1 C1 . 1.4290(16) ?
N1 C6 . 1.2774(15) ?
N1 C7 . 1.4919(14) ?
C1 H3 . 0.98 ?
C1 H4 . 0.98 ?
C1 H1 . 0.98 ?
C2 C3 . 1.3922(17) ?
C2 C12 . 1.3959(17) ?
C3 C4 . 1.3873(16) ?
C3 H8 . 0.95 ?
C4 C5 . 1.3950(16) ?
C4 H7 . 0.95 ?
C5 C13 . 1.4008(17) ?
C5 C6 . 1.4772(16) ?
C6 C14 . 1.5092(16) ?
C7 C22 . 1.5247(16) ?
C7 C8 . 1.5404(16) ?
C7 C15 . 1.5815(16) ?
C8 C28 . 1.3927(17) ?
C8 C9 . 1.4014(17) ?
C9 C10 . 1.3900(18) ?
C9 H22 . 0.95 ?
C10 C11 . 1.385(2) ?
C10 H23 . 0.95 ?
C11 C29 . 1.381(2) ?
C11 H2 . 0.95 ?
C12 C13 . 1.3869(17) ?
C12 H5 . 0.95 ?
C13 H6 . 0.95 ?
C14 C15 . 1.5345(16) ?
C14 H9 . 0.99 ?
C14 H25 . 0.99 ?
C15 C16 . 1.5151(16) ?
C15 H15 . 1.0 ?
C16 C21 . 1.3947(17) ?
C16 C17 . 1.3964(17) ?
C17 C18 . 1.3927(19) ?
C17 H14 . 0.95 ?
C18 C19 . 1.385(2) ?
C18 H13 . 0.95 ?
C19 C20 . 1.386(2) ?
C19 H12 . 0.95 ?
C20 C21 . 1.3871(18) ?
C20 H11 . 0.95 ?
C21 H10 . 0.95 ?
C22 C23 . 1.3914(17) ?
C22 C27 . 1.3918(17) ?
C23 C24 . 1.3864(18) ?
C23 H20 . 0.95 ?
C24 C25 . 1.3866(19) ?
C24 H19 . 0.95 ?
C25 C26 . 1.3865(19) ?
C25 H18 . 0.95 ?
C26 C27 . 1.3883(18) ?
C26 H16 . 0.95 ?
C27 H17 . 0.95 ?
C28 C29 . 1.3942(18) ?
C28 H21 . 0.95 ?
C29 H24 . 0.95 ?

loop_
_geom_torsion_atom_site_label_1
_geom_torsion_atom_site_label_2
_geom_torsion_atom_site_label_3
_geom_torsion_atom_site_label_4
_geom_torsion_site_symmetry_1
_geom_torsion_site_symmetry_2
_geom_torsion_site_symmetry_3
_geom_torsion_site_symmetry_4
_geom_torsion
_geom_torsion_publ_flag
C1 O1 C2 C3 . . . . 2.88(16) ?
C1 O1 C2 C12 . . . . -177.72(11) ?
O1 C2 C3 C4 . . . . 178.50(10) ?
C12 C2 C3 C4 . . . . -0.88(17) ?
C2 C3 C4 C5 . . . . 0.66(17) ?
C3 C4 C5 C13 . . . . 0.31(17) ?
C3 C4 C5 C6 . . . . 177.61(10) ?
C7 N1 C6 C5 . . . . -176.07(10) ?
C7 N1 C6 C14 . . . . 2.62(13) ?
C4 C5 C6 N1 . . . . 18.74(16) ?
C13 C5 C6 N1 . . . . -164.06(11) ?
C4 C5 C6 C14 . . . . -159.85(11) ?
C13 C5 C6 C14 . . . . 17.36(17) ?
C6 N1 C7 C22 . . . . 137.27(10) ?
C6 N1 C7 C8 . . . . -102.69(11) ?
C6 N1 C7 C15 . . . . 16.73(12) ?
N1 C7 C8 C28 . . . . 118.19(12) ?
C22 C7 C8 C28 . . . . -122.27(12) ?
C15 C7 C8 C28 . . . . 4.10(15) ?
N1 C7 C8 C9 . . . . -62.56(13) ?
C22 C7 C8 C9 . . . . 56.98(13) ?
C15 C7 C8 C9 . . . . -176.65(10) ?
C28 C8 C9 C10 . . . . 0.93(17) ?
C7 C8 C9 C10 . . . . -178.37(10) ?
C8 C9 C10 C11 . . . . -0.67(18) ?
C9 C10 C11 C29 . . . . 0.00(19) ?
O1 C2 C12 C13 . . . . -179.31(10) ?
C3 C2 C12 C13 . . . . 0.12(17) ?
C2 C12 C13 C5 . . . . 0.87(17) ?
C4 C5 C13 C12 . . . . -1.08(17) ?
C6 C5 C13 C12 . . . . -178.33(10) ?
N1 C6 C14 C15 . . . . -21.20(13) ?
C5 C6 C14 C15 . . . . 157.47(10) ?
C6 C14 C15 C16 . . . . -94.11(11) ?
C6 C14 C15 C7 . . . . 28.19(11) ?
N1 C7 C15 C16 . . . . 92.88(11) ?
C22 C7 C15 C16 . . . . -25.87(13) ?
C8 C7 C15 C16 . . . . -151.23(10) ?
N1 C7 C15 C14 . . . . -28.10(11) ?
C22 C7 C15 C14 . . . . -146.85(10) ?
C8 C7 C15 C14 . . . . 87.80(11) ?
C14 C15 C16 C21 . . . . 35.12(15) ?
C7 C15 C16 C21 . . . . -79.25(14) ?
C14 C15 C16 C17 . . . . -144.35(11) ?
C7 C15 C16 C17 . . . . 101.29(12) ?
C21 C16 C17 C18 . . . . -0.30(18) ?
C15 C16 C17 C18 . . . . 179.19(11) ?
C16 C17 C18 C19 . . . . 0.07(19) ?
C17 C18 C19 C20 . . . . 0.23(19) ?
C18 C19 C20 C21 . . . . -0.28(19) ?
C19 C20 C21 C16 . . . . 0.05(19) ?
C17 C16 C21 C20 . . . . 0.24(18) ?
C15 C16 C21 C20 . . . . -179.23(11) ?
N1 C7 C22 C23 . . . . 169.22(10) ?
C8 C7 C22 C23 . . . . 51.16(14) ?
C15 C7 C22 C23 . . . . -75.25(13) ?
N1 C7 C22 C27 . . . . -14.08(15) ?
C8 C7 C22 C27 . . . . -132.15(11) ?
C15 C7 C22 C27 . . . . 101.45(13) ?
C27 C22 C23 C24 . . . . -1.35(18) ?
C7 C22 C23 C24 . . . . 175.45(11) ?
C22 C23 C24 C25 . . . . 0.3(2) ?
C23 C24 C25 C26 . . . . 0.8(2) ?
C24 C25 C26 C27 . . . . -0.8(2) ?
C25 C26 C27 C22 . . . . -0.2(2) ?
C23 C22 C27 C26 . . . . 1.29(19) ?
C7 C22 C27 C26 . . . . -175.43(12) ?
C9 C8 C28 C29 . . . . -0.55(18) ?
C7 C8 C28 C29 . . . . 178.70(11) ?
C10 C11 C29 C28 . . . . 0.38(19) ?
C8 C28 C29 C11 . . . . -0.10(19) ?
